data_4343275
loop_
_publ_author_name
'Kershaw Cook, Laurence J.'
'Thorp-Greenwood, Flora L'
'Comyn, Tim P.'
'Cespedes, Oscar'
'Chastanet, Guillaume'
'Halcrow, Malcolm A.'

_publ_section_title
;
 Unexpected Spin-Crossover and a Low-Pressure Phase Change in an
 Iron(II)/Dipyrazolylpyridine Complex Exhibiting a High-Spin Jahn-Teller
 Distortion.
;
_journal_issue 13
_journal_name_full 'Inorganic chemistry'
_journal_page_first 6319
_journal_page_last 6330
_journal_paper_doi 10.1021/acs.inorgchem.5b00614
_journal_volume 54
_journal_year 2015
_chemical_formula_moiety 'C24 H22 Fe N14, 2[B F4], 4[C H3 N O2]'
_chemical_formula_sum 'C28 H34 B2 F8 Fe N14 O8'
_chemical_formula_weight 924.16
_chemical_name_systematic
; 
Bis-[4-methyl-2,6-di{pyrazol-1-yl}pyridine]iron(II) ditetrafluoroborate
tetrakis-nitromethane solvate
;
_space_group_IT_number 120
_symmetry_cell_setting tetragonal
_symmetry_space_group_name_Hall 'I -4 -2c'
_symmetry_space_group_name_H-M 'I -4 c 2'
_atom_sites_solution_hydrogens geom
_atom_sites_solution_primary direct
_atom_sites_solution_secondary difmap
_audit_creation_method SHELXL-97
_cell_angle_alpha 90.00
_cell_angle_beta 90.00
_cell_angle_gamma 90.00
_cell_formula_units_Z 4
_cell_length_a 16.2226(3)
_cell_length_b 16.2226(3)
_cell_length_c 14.8493(5)
_cell_measurement_reflns_used 4087
_cell_measurement_temperature 100(2)
_cell_measurement_theta_max 28.03
_cell_measurement_theta_min 2.51
_cell_volume 3907.93(17)
_computing_cell_refinement 'CrysAlisPro, Agilent Technologies'
_computing_data_collection 'CrysAlisPro, Agilent Technologies'
_computing_data_reduction 'CrysAlisPro, Agilent Technologies'
_computing_molecular_graphics 'XSEED (Barbour, 2001)'
_computing_publication_material 'local program'
_computing_structure_refinement 'SHELXL-97 (Sheldrick, 1997)'
_computing_structure_solution 'SHELXS-97 (Sheldrick, 1990)'
_diffrn_ambient_temperature 100(2)
_diffrn_detector_area_resol_mean 5.3095
_diffrn_measured_fraction_theta_full 0.926
_diffrn_measured_fraction_theta_max 0.926
_diffrn_measurement_device_type 'SuperNova, Dual, Cu at zero, Atlas'
_diffrn_measurement_method '\w scans'
_diffrn_radiation_monochromator mirror
_diffrn_radiation_source 'SuperNova (Mo) X-ray Source'
_diffrn_radiation_type 'Mo K\a'
_diffrn_radiation_wavelength 0.71073
_diffrn_reflns_av_R_equivalents 0.0537
_diffrn_reflns_av_sigmaI/netI 0.0519
_diffrn_reflns_limit_h_max 22
_diffrn_reflns_limit_h_min -17
_diffrn_reflns_limit_k_max 22
_diffrn_reflns_limit_k_min -22
_diffrn_reflns_limit_l_max 20
_diffrn_reflns_limit_l_min -15
_diffrn_reflns_number 10584
_diffrn_reflns_theta_full 29.76
_diffrn_reflns_theta_max 29.76
_diffrn_reflns_theta_min 1.78
_diffrn_standards_decay_% 0
_diffrn_standards_interval_count 0
_diffrn_standards_interval_time 0
_diffrn_standards_number 0
_exptl_absorpt_coefficient_mu 0.491
_exptl_absorpt_correction_T_max 1.000
_exptl_absorpt_correction_T_min 0.693
_exptl_absorpt_correction_type multi-scan
_exptl_absorpt_process_details
; 
CrysAlisPro, Agilent Technologies,
Version 1.171.36.24 (release 03-12-2012 CrysAlis171 .NET)
Empirical absorption correction using spherical harmonics,
 implemented in SCALE3 ABSPACK scaling algorithm.
;
_exptl_crystal_colour brown
_exptl_crystal_density_diffrn 1.571
_exptl_crystal_density_method 'not measured'
_exptl_crystal_description block
_exptl_crystal_F_000 1888
_exptl_crystal_size_max 0.25
_exptl_crystal_size_mid 0.23
_exptl_crystal_size_min 0.16
_refine_diff_density_max 0.517
_refine_diff_density_min -0.685
_refine_diff_density_rms 0.134
_refine_ls_abs_structure_details 'Flack H D (1983), Acta Cryst. A39, 876-881'
_refine_ls_abs_structure_Flack 0.04(6)
_refine_ls_extinction_method none
_refine_ls_goodness_of_fit_ref 1.159
_refine_ls_hydrogen_treatment constr
_refine_ls_matrix_type full
_refine_ls_number_parameters 181
_refine_ls_number_reflns 2478
_refine_ls_number_restraints 22
_refine_ls_restrained_S_all 1.157
_refine_ls_R_factor_all 0.0884
_refine_ls_R_factor_gt 0.0814
_refine_ls_shift/su_max 0.000
_refine_ls_shift/su_mean 0.000
_refine_ls_structure_factor_coef Fsqd
_refine_ls_weighting_details 'calc w=1/[\s^2^(Fo^2^)+(0.0259P)^2^+58.7892P] where P=(Fo^2^+2Fc^2^)/3'
_refine_ls_weighting_scheme calc
_refine_ls_wR_factor_gt 0.1915
_refine_ls_wR_factor_ref 0.1951
_reflns_number_gt 2234
_reflns_number_total 2478
_reflns_threshold_expression >2sigma(I)
_cod_data_source_file ic5b00614_si_002.cif
_cod_data_source_block lkc203
_cod_depositor_comments
;
The following automatic conversions were performed:

'_symmetry_cell_setting' value 'Tetragonal' changed to 'tetragonal'
according to
/usr/data/users/saulius/crontab/automatic-downloads/rss-feeds/ACS/lib/dictionaries/cif_core.dic
dictionary named 'cif_core.dic' version 2.4.2 from 2011-04-26.

Automatic conversion script
Id: cif_fix_values 3271 2015-04-21 07:52:19Z andrius 

 Adding full bibliography for 4343275--4343279.cif.
;
_cod_database_code 4343275

loop_
_symmetry_equiv_pos_as_xyz
'x, y, z'
'y, -x, -z'
'-x, -y, z'
'-y, x, -z'
'y, x, -z+1/2'
'-y, -x, -z+1/2'
'-x, y, z+1/2'
'x, -y, z+1/2'
'x+1/2, y+1/2, z+1/2'
'y+1/2, -x+1/2, -z+1/2'
'-x+1/2, -y+1/2, z+1/2'
'-y+1/2, x+1/2, -z+1/2'
'y+1/2, x+1/2, -z+1'
'-y+1/2, -x+1/2, -z+1'
'-x+1/2, y+1/2, z+1'
'x+1/2, -y+1/2, z+1'

loop_
_atom_site_label
_atom_site_type_symbol
_atom_site_fract_x
_atom_site_fract_y
_atom_site_fract_z
_atom_site_U_iso_or_equiv
_atom_site_adp_type
_atom_site_occupancy
_atom_site_symmetry_multiplicity
_atom_site_calc_flag
_atom_site_refinement_flags
_atom_site_disorder_assembly
_atom_site_disorder_group
Fe1 Fe 1.0000 0.5000 1.0000 0.0097(3) Uani 1 4 d S . .
N2 N 0.9174(2) 0.5826(2) 1.0000 0.0116(11) Uani 1 2 d S . .
C3 C 0.8540(3) 0.5783(3) 0.9428(4) 0.0119(10) Uani 1 1 d . . .
C4 C 0.7924(4) 0.6369(4) 0.9392(4) 0.0155(11) Uani 1 1 d . . .
H4 H 0.7483 0.6328 0.8973 0.019 Uiso 1 1 calc R . .
C5 C 0.7976(3) 0.7024(3) 1.0000 0.0151(13) Uani 1 2 d S . .
N6 N 0.8593(3) 0.5074(3) 0.8901(3) 0.0134(9) Uani 1 1 d . . .
N7 N 0.9247(3) 0.4553(3) 0.9070(3) 0.0126(9) Uani 1 1 d . . .
C8 C 0.9156(3) 0.3901(3) 0.8534(3) 0.0141(11) Uani 1 1 d . . .
H8 H 0.9525 0.3447 0.8495 0.017 Uiso 1 1 calc R . .
C9 C 0.8422(4) 0.3997(4) 0.8034(4) 0.0191(12) Uani 1 1 d . . .
H9 H 0.8204 0.3619 0.7606 0.023 Uiso 1 1 calc R . .
C10 C 0.8086(4) 0.4726(4) 0.8278(4) 0.0174(11) Uani 1 1 d . . .
H10 H 0.7587 0.4955 0.8054 0.021 Uiso 1 1 calc R . .
C11 C 0.7317(3) 0.7683(3) 1.0000 0.0268(18) Uani 1 2 d S . .
H11A H 0.6773 0.7424 1.0050 0.040 Uiso 0.50 1 calc PR . .
H11B H 0.7348 0.7998 0.9438 0.040 Uiso 0.50 1 calc PR . .
H11C H 0.7404 0.8054 1.0512 0.040 Uiso 0.50 1 calc PR . .
B12 B 0.6310(11) 0.6224(11) 0.7399(14) 0.028(5) Uani 0.50 1 d PD . .
F13 F 0.6233(6) 0.5540(6) 0.7956(7) 0.036(2) Uani 0.50 1 d PD . .
F14 F 0.6070(12) 0.6927(10) 0.7877(13) 0.051(5) Uani 0.50 1 d PD . .
F16 F 0.7134(8) 0.6323(11) 0.7135(13) 0.041(4) Uani 0.50 1 d PD . .
F15 F 0.5845(7) 0.6124(8) 0.6614(8) 0.054(4) Uani 0.50 1 d PD . .
C17A C 0.5965(6) 0.4614(12) 0.5893(14) 0.082(7) Uani 0.60 1 d PD A 1
H17A H 0.5694 0.4944 0.5427 0.123 Uiso 0.60 1 calc PR A 1
H17B H 0.5768 0.4786 0.6488 0.123 Uiso 0.60 1 calc PR A 1
H17C H 0.5837 0.4030 0.5800 0.123 Uiso 0.60 1 calc PR A 1
N18A N 0.6870(5) 0.4737(6) 0.5840(6) 0.0163(17) Uani 0.60 1 d PD A 1
O19A O 0.7303(9) 0.4361(16) 0.6384(14) 0.032(4) Uani 0.60 1 d PD A 1
O20A O 0.7140(7) 0.5222(5) 0.5278(5) 0.044(2) Uani 0.60 1 d PD A 1
C17B C 0.6053(10) 0.4036(11) 0.6446(11) 0.032(4) Uiso 0.40 1 d PD B 2
H17D H 0.5538 0.4084 0.6105 0.048 Uiso 0.40 1 calc PR B 2
H17E H 0.5983 0.4290 0.7040 0.048 Uiso 0.40 1 calc PR B 2
H17F H 0.6194 0.3452 0.6519 0.048 Uiso 0.40 1 calc PR B 2
N18B N 0.6713(8) 0.4455(8) 0.5961(9) 0.015(3) Uiso 0.40 1 d PD B 2
O19B O 0.6574(8) 0.4778(8) 0.5228(7) 0.035(3) Uiso 0.40 1 d PD B 2
O20B O 0.7406(12) 0.445(2) 0.630(2) 0.020(5) Uiso 0.40 1 d PD B 2

loop_
_atom_site_aniso_label
_atom_site_aniso_U_11
_atom_site_aniso_U_22
_atom_site_aniso_U_33
_atom_site_aniso_U_23
_atom_site_aniso_U_13
_atom_site_aniso_U_12
Fe1 0.0103(4) 0.0103(4) 0.0085(5) 0.000 0.000 0.0030(6)
N2 0.0109(15) 0.0109(15) 0.013(2) 0.002(2) 0.002(2) 0.003(2)
C3 0.015(3) 0.007(2) 0.014(2) -0.005(2) 0.001(2) 0.000(2)
C4 0.016(3) 0.018(3) 0.013(2) 0.000(2) -0.002(2) 0.002(2)
C5 0.0140(19) 0.0140(19) 0.017(3) -0.003(3) -0.003(3) 0.008(2)
N6 0.016(2) 0.012(2) 0.012(2) -0.0048(18) -0.0039(18) 0.0043(19)
N7 0.012(2) 0.013(2) 0.0131(19) -0.0003(17) -0.0024(17) 0.0034(17)
C8 0.016(3) 0.015(2) 0.011(2) -0.0030(19) -0.004(2) 0.004(2)
C9 0.024(3) 0.021(3) 0.012(2) 0.002(2) -0.004(2) 0.001(2)
C10 0.013(3) 0.021(3) 0.019(2) 0.002(2) -0.008(2) 0.001(2)
C11 0.021(2) 0.021(2) 0.038(5) -0.010(4) -0.010(4) 0.014(3)
B12 0.012(8) 0.028(11) 0.044(12) 0.022(11) 0.001(8) 0.004(5)
F13 0.019(4) 0.035(6) 0.053(6) 0.033(5) 0.004(4) 0.007(4)
F14 0.056(12) 0.053(11) 0.045(7) -0.002(8) 0.015(7) 0.009(7)
F16 0.024(6) 0.050(10) 0.048(7) -0.002(7) 0.005(5) 0.009(6)
F15 0.045(7) 0.064(9) 0.053(8) 0.002(6) -0.015(5) -0.010(6)
C17A 0.015(6) 0.102(16) 0.130(19) -0.050(14) -0.020(9) 0.006(8)
N18A 0.010(4) 0.020(5) 0.019(4) -0.003(4) -0.003(3) -0.003(4)
O19A 0.038(7) 0.033(10) 0.026(7) 0.002(5) -0.005(6) 0.004(6)
O20A 0.066(7) 0.036(5) 0.028(4) 0.006(4) 0.003(4) 0.010(5)

loop_
_atom_type_symbol
_atom_type_description
_atom_type_scat_dispersion_real
_atom_type_scat_dispersion_imag
_atom_type_scat_source
C C 0.0033 0.0016 'International Tables Vol C Tables 4.2.6.8 and 6.1.1.4'
H H 0.0000 0.0000 'International Tables Vol C Tables 4.2.6.8 and 6.1.1.4'
B B 0.0013 0.0007 'International Tables Vol C Tables 4.2.6.8 and 6.1.1.4'
Fe Fe 0.3463 0.8444 'International Tables Vol C Tables 4.2.6.8 and 6.1.1.4'
N N 0.0061 0.0033 'International Tables Vol C Tables 4.2.6.8 and 6.1.1.4'
F F 0.0171 0.0103 'International Tables Vol C Tables 4.2.6.8 and 6.1.1.4'
O O 0.0106 0.0060 'International Tables Vol C Tables 4.2.6.8 and 6.1.1.4'

loop_
_geom_angle_atom_site_label_1
_geom_angle_atom_site_label_2
_geom_angle_atom_site_label_3
_geom_angle
_geom_angle_site_symmetry_1
_geom_angle_site_symmetry_3
N2 Fe1 N2 180.00 . 3_765
N2 Fe1 N7 79.78(13) . .
N7 Fe1 N7 159.6(2) . 14_666
N7 Fe1 N7 92.0(3) . 13_546
N2 Fe1 N7 100.22(12) . 3_765
N7 Fe1 N7 91.7(3) . 3_765
C3 N2 C3 119.0(6) 14_666 .
C3 N2 Fe1 120.5(3) . .
N2 C3 C4 123.1(5) . .
N2 C3 N6 110.6(5) . .
C4 C3 N6 126.3(5) . .
C3 C4 C5 117.1(5) . .
C3 C4 H4 121.5 . .
C5 C4 H4 121.5 . .
C4 C5 C4 120.6(7) . 14_666
C4 C5 C11 119.7(3) . .
C10 N6 N7 109.6(4) . .
C10 N6 C3 133.3(5) . .
N7 N6 C3 116.8(4) . .
C8 N7 N6 107.0(4) . .
C8 N7 Fe1 140.8(4) . .
N6 N7 Fe1 112.1(3) . .
N7 C8 C9 108.7(5) . .
N7 C8 H8 125.7 . .
C9 C8 H8 125.7 . .
C10 C9 C8 107.1(5) . .
C10 C9 H9 126.4 . .
C8 C9 H9 126.4 . .
C9 C10 N6 107.5(5) . .
C9 C10 H10 126.2 . .
N6 C10 H10 126.2 . .
C5 C11 H11A 109.5 . .
C5 C11 H11B 109.5 . .
H11A C11 H11B 109.5 . .
C5 C11 H11C 109.5 . .
H11A C11 H11C 109.5 . .
H11B C11 H11C 109.5 . .
F13 B12 F15 110.8(10) . .
F13 B12 F14 108.8(15) . .
F15 B12 F14 111.5(16) . .
F13 B12 F16 110.0(15) . .
F15 B12 F16 107.2(14) . .
F14 B12 F16 108.3(10) . .
N18A C17A H17A 109.5 . .
N18A C17A H17B 109.5 . .
H17A C17A H17B 109.5 . .
N18A C17A H17C 109.5 . .
H17A C17A H17C 109.5 . .
H17B C17A H17C 109.5 . .
O20A N18A O19A 124.1(11) . .
O20A N18A C17A 118.3(10) . .
O19A N18A C17A 117.6(12) . .
N18B C17B H17D 109.5 . .
N18B C17B H17E 109.5 . .
H17D C17B H17E 109.5 . .
N18B C17B H17F 109.5 . .
H17D C17B H17F 109.5 . .
H17E C17B H17F 109.5 . .
O19B N18B O20B 121.8(14) . .
O19B N18B C17B 120.1(12) . .
O20B N18B C17B 118.1(13) . .

loop_
_geom_bond_atom_site_label_1
_geom_bond_atom_site_label_2
_geom_bond_distance
Fe1 N2 1.894(5)
Fe1 N7 1.981(5)
N2 C3 1.336(6)
C3 C4 1.381(7)
C3 N6 1.393(6)
C4 C5 1.397(7)
C4 H4 0.9500
C5 C11 1.511(10)
N6 C10 1.361(7)
N6 N7 1.378(6)
N7 C8 1.332(7)
C8 C9 1.413(7)
C8 H8 0.9500
C9 C10 1.353(8)
C9 H9 0.9500
C10 H10 0.9500
C11 H11A 0.9800
C11 H11B 0.9800
C11 H11C 0.9800
B12 F13 1.390(16)
B12 F15 1.398(17)
B12 F14 1.399(18)
B12 F16 1.401(16)
C17A N18A 1.483(11)
C17A H17A 0.9800
C17A H17B 0.9800
C17A H17C 0.9800
N18A O20A 1.228(11)
N18A O19A 1.231(12)
C17B N18B 1.458(14)
C17B H17D 0.9800
C17B H17E 0.9800
C17B H17F 0.9800
N18B O19B 1.229(13)
N18B O20B 1.230(15)
